data_7226315
loop_
_publ_author_name
'Panda, Tarun Kanti Kanti'
'Anga, Srinivas'
'Banerjee, Indrani'
'Nayek, Hari Pada'

_publ_section_title
;
 Alkali Metal Complexes Having Sterically Bulky Bis-Iminopyrrolyl Ligands
 -- Control of Dimeric to Monomeric Complex
;
_journal_name_full 'RSC Adv.'
_journal_paper_doi 10.1039/C6RA13437H
_journal_year 2016
_chemical_formula_sum 'C52 H51 N3 O2'
_chemical_formula_weight 749.95
_space_group_crystal_system orthorhombic
_space_group_IT_number 57
_space_group_name_Hall '-P 2c 2b'
_space_group_name_H-M_alt 'P b c m'
_symmetry_space_group_name_Hall '-P 2c 2b'
_symmetry_space_group_name_H-M 'P b c m'
_atom_sites_solution_hydrogens geom
_audit_creation_method SHELXL-2014/7
_audit_update_record
;
2016-07-13 deposited with the CCDC.
2016-08-18 downloaded from the CCDC.
;
_cell_angle_alpha 90
_cell_angle_beta 90
_cell_angle_gamma 90
_cell_formula_units_Z 4
_cell_length_a 7.3665(4)
_cell_length_b 17.5179(5)
_cell_length_c 32.0143(14)
_cell_measurement_reflns_used 10213
_cell_measurement_temperature 293(2)
_cell_measurement_theta_max 69.955
_cell_measurement_theta_min 5.049
_cell_volume 4131.3(3)
_computing_cell_refinement
'CrysAlisPro, Agilent Technologies,Version 1.171.35.19 (release 27-10-2011CrysAlis171 .NET)(compiled Oct 27'
_computing_data_collection
'CrysAlisPro, Agilent Technologies,Version 1.171.35.19 (release 27-10-2011CrysAlis171 .NET)(compiled Oct 27'
_computing_data_reduction
'CrysAlisPro, Agilent Technologies,Version 1.171.35.19 (release 27-10-2011CrysAlis171 .NET)(compiled Oct 27'
_computing_molecular_graphics 'ORTEP III & Olex 2.1'
_computing_publication_material WinGX
_computing_structure_refinement 'SHELXL-2014/7 (Sheldrick, 2014)'
_computing_structure_solution 'SHELXL-2014/7 (Sheldrick, 2014)'
_diffrn_ambient_temperature 293(2)
_diffrn_measured_fraction_theta_full 0.999
_diffrn_measured_fraction_theta_max 0.988
_diffrn_measurement_device_type 'SuperNova, Dual, Cu at zero, Eos'
_diffrn_radiation_type CuK\a
_diffrn_radiation_wavelength 1.54184
_diffrn_reflns_av_R_equivalents 0.0303
_diffrn_reflns_av_unetI/netI 0.0385
_diffrn_reflns_Laue_measured_fraction_full 0.999
_diffrn_reflns_Laue_measured_fraction_max 0.988
_diffrn_reflns_limit_h_max 8
_diffrn_reflns_limit_h_min -7
_diffrn_reflns_limit_k_max 21
_diffrn_reflns_limit_k_min -15
_diffrn_reflns_limit_l_max 23
_diffrn_reflns_limit_l_min -38
_diffrn_reflns_number 10185
_diffrn_reflns_point_group_measured_fraction_full 0.999
_diffrn_reflns_point_group_measured_fraction_max 0.988
_diffrn_reflns_theta_full 67.684
_diffrn_reflns_theta_max 69.955
_diffrn_reflns_theta_min 5.049
_exptl_absorpt_coefficient_mu 0.565
_exptl_absorpt_correction_T_max 1.000
_exptl_absorpt_correction_T_min 0.523
_exptl_absorpt_correction_type multi-scan
_exptl_crystal_colour colorless
_exptl_crystal_density_diffrn 1.206
_exptl_crystal_description block
_exptl_crystal_F_000 1600
_exptl_crystal_size_max 0.25
_exptl_crystal_size_mid 0.21
_exptl_crystal_size_min 0.18
_refine_diff_density_max 0.552
_refine_diff_density_min -0.268
_refine_diff_density_rms 0.058
_refine_ls_extinction_coef 0.0013(2)
_refine_ls_extinction_expression Fc^*^=kFc[1+0.001xFc^2^\l^3^/sin(2\q)]^-1/4^
_refine_ls_extinction_method 'SHELXL-2014/7 (Sheldrick 2014'
_refine_ls_goodness_of_fit_ref 1.096
_refine_ls_hydrogen_treatment constr
_refine_ls_matrix_type full
_refine_ls_number_parameters 288
_refine_ls_number_reflns 3932
_refine_ls_number_restraints 262
_refine_ls_restrained_S_all 1.107
_refine_ls_R_factor_all 0.0975
_refine_ls_R_factor_gt 0.0727
_refine_ls_shift/su_max 0.008
_refine_ls_shift/su_mean 0.001
_refine_ls_structure_factor_coef Fsqd
_refine_ls_weighting_details 'w=1/[\s^2^(Fo^2^)+(0.0982P)^2^+3.4088P] where P=(Fo^2^+2Fc^2^)/3'
_refine_ls_weighting_scheme calc
_refine_ls_wR_factor_gt 0.2078
_refine_ls_wR_factor_ref 0.2194
_reflns_Friedel_coverage 0.000
_reflns_number_gt 3111
_reflns_number_total 3932
_reflns_threshold_expression 'I > 2\s(I)'
_cod_data_source_file c6ra13437h2.cif
_cod_data_source_block 3-h
_cod_database_code 7226315
_shelx_shelxl_version_number 2014/7
_shelx_space_group_comment
;
The symmetry employed for this shelxl refinement is uniquely defined
by the following loop, which should always be used as a source of
symmetry information in preference to the above space-group names.
They are only intended as comments.
;

loop_
_space_group_symop_operation_xyz
'x, y, z'
'-x, -y, z+1/2'
'x, -y+1/2, -z'
'-x, y+1/2, -z+1/2'
'-x, -y, -z'
'x, y, -z-1/2'
'-x, y-1/2, z'
'x, -y-1/2, z-1/2'

loop_
_atom_site_label
_atom_site_type_symbol
_atom_site_fract_x
_atom_site_fract_y
_atom_site_fract_z
_atom_site_U_iso_or_equiv
_atom_site_adp_type
_atom_site_occupancy
_atom_site_site_symmetry_order
_atom_site_calc_flag
_atom_site_refinement_flags_posn
_atom_site_refinement_flags_adp
_atom_site_refinement_flags_occupancy
_atom_site_disorder_assembly
_atom_site_disorder_group
C0AA C 0.4679(4) 0.43125(16) 0.27203(8) 0.0451(7) Uani 1 1 d . U . . .
H0AA H 0.5603 0.4134 0.2892 0.054 Uiso 1 1 calc R U . . .
C1AA C 0.3057(3) 0.46263(15) 0.28491(7) 0.0381(6) Uani 1 1 d . U . . .
C2AA C 0.2307(4) 0.47968(14) 0.32585(8) 0.0394(6) Uani 1 1 d . U . . .
H2AA H 0.2982 0.4713 0.3500 0.047 Uiso 1 1 calc R U . . .
C3AA C -0.0166(3) 0.52649(14) 0.36809(7) 0.0358(6) Uani 1 1 d . U . . .
C4AA C 0.1208(3) 0.54459(14) 0.40297(7) 0.0358(6) Uani 1 1 d . U . . .
C6 C 0.1146(3) 0.50980(15) 0.44206(8) 0.0396(6) Uani 1 1 d . U . . .
H6 H 0.0272 0.4728 0.4475 0.047 Uiso 1 1 calc R U . . .
C7 C 0.2382(4) 0.52988(17) 0.47318(8) 0.0457(7) Uani 1 1 d . U . . .
H7 H 0.2324 0.5061 0.4991 0.055 Uiso 1 1 calc R U . . .
C8 C 0.3684(4) 0.58443(17) 0.46584(9) 0.0476(7) Uani 1 1 d . U . . .
H8 H 0.4495 0.5982 0.4868 0.057 Uiso 1 1 calc R U . . .
C9 C 0.3774(4) 0.61886(15) 0.42670(9) 0.0442(6) Uani 1 1 d . U . . .
H9 H 0.4662 0.6553 0.4213 0.053 Uiso 1 1 calc R U . . .
C10 C 0.2551(3) 0.59925(14) 0.39578(8) 0.0393(6) Uani 1 1 d . U . . .
H10 H 0.2624 0.6228 0.3698 0.047 Uiso 1 1 calc R U . . .
C11 C -0.1410(3) 0.45969(14) 0.38066(8) 0.0364(6) Uani 1 1 d . U . . .
C12 C -0.0959(4) 0.38439(16) 0.37203(10) 0.0489(7) Uani 1 1 d . U . . .
H12 H 0.0088 0.3737 0.3569 0.059 Uiso 1 1 calc R U . . .
C13 C -0.2050(4) 0.32510(17) 0.38570(11) 0.0593(8) Uani 1 1 d . U . . .
H13 H -0.1726 0.2750 0.3796 0.071 Uiso 1 1 calc R U . . .
C14 C -0.3600(4) 0.33911(17) 0.40806(10) 0.0525(7) Uani 1 1 d . U . . .
H14 H -0.4317 0.2989 0.4174 0.063 Uiso 1 1 calc R U . . .
C15 C -0.4085(4) 0.41344(17) 0.41651(9) 0.0467(7) Uani 1 1 d . U . . .
H15 H -0.5145 0.4237 0.4313 0.056 Uiso 1 1 calc R U . . .
C16 C -0.2997(4) 0.47281(15) 0.40306(8) 0.0409(6) Uani 1 1 d . U . . .
H16 H -0.3334 0.5228 0.4091 0.049 Uiso 1 1 calc R U . . .
C17 C -0.1360(3) 0.59669(15) 0.35803(8) 0.0381(6) Uani 1 1 d . U . . .
C18 C -0.1383(4) 0.66283(15) 0.38203(9) 0.0437(6) Uani 1 1 d . U . . .
H18 H -0.0639 0.6663 0.4054 0.052 Uiso 1 1 calc R U . . .
C19 C -0.2495(4) 0.72349(16) 0.37162(10) 0.0525(7) Uani 1 1 d . U . . .
H19 H -0.2472 0.7677 0.3877 0.063 Uiso 1 1 calc R U . . .
C20 C -0.3633(4) 0.71915(18) 0.33776(11) 0.0597(8) Uani 1 1 d . U . . .
H20 H -0.4369 0.7603 0.3307 0.072 Uiso 1 1 calc R U . . .
C21 C -0.3674(4) 0.6526(2) 0.31406(10) 0.0619(9) Uani 1 1 d . U . . .
H21 H -0.4468 0.6484 0.2916 0.074 Uiso 1 1 calc R U . . .
C22 C -0.2538(4) 0.59266(18) 0.32398(9) 0.0503(7) Uani 1 1 d . U . . .
H22 H -0.2557 0.5488 0.3077 0.060 Uiso 1 1 calc R U . . .
N1 N 0.2091(4) 0.48037(17) 0.2500 0.0367(7) Uani 1 2 d S TU P . .
H1 H 0.1021 0.5000 0.2500 0.044 Uiso 1 2 calc R U P . .
N2 N 0.0701(3) 0.50636(12) 0.32780(6) 0.0371(5) Uani 1 1 d . U . . .
O1B O 0.2334(12) 0.6959(4) 0.2436(5) 0.187(5) Uani 0.5 1 d D U P A -1
C2B C 0.1008(13) 0.8140(6) 0.2391(5) 0.129(6) Uani 0.5 1 d D U P A -1
H2BA H 0.1586 0.8555 0.2541 0.154 Uiso 0.5 1 calc R U P A -1
H2BB H 0.0304 0.8350 0.2162 0.154 Uiso 0.5 1 calc R U P A -1
C4B C 0.0835(18) 0.6984(8) 0.2675(6) 0.227(12) Uani 0.5 1 d D U P A -1
H4BA H 0.1167 0.6881 0.2963 0.273 Uiso 0.5 1 calc R U P A -1
H4BB H 0.0003 0.6587 0.2586 0.273 Uiso 0.5 1 calc R U P A -1
C5 C 0.2287(18) 0.7619(7) 0.2246(5) 0.173(7) Uani 0.5 1 d D U P A -1
H5A H 0.2059 0.7529 0.1952 0.207 Uiso 0.5 1 calc R U P A -1
H5B H 0.3478 0.7852 0.2269 0.207 Uiso 0.5 1 calc R U P A -1
C3A C -0.0070(15) 0.7710(6) 0.2653(3) 0.128(4) Uani 0.5 1 d D U P A -1
H3AA H -0.1284 0.7655 0.2540 0.153 Uiso 0.5 1 calc R U P A -1
H3AB H -0.0150 0.7943 0.2928 0.153 Uiso 0.5 1 calc R U P A -1
O2A O 0.6873(9) 0.7500 0.5000 0.079(2) Uani 0.5 2 d S TU P . .
O2B O 1.0187(11) 0.7500 0.5000 0.087(2) Uani 0.5 2 d S TU P . .
C003 C 0.7681(9) 0.6934(3) 0.5143(2) 0.127(2) Uani 1 1 d . U . . .
C004 C 0.9287(10) 0.6911(4) 0.5118(2) 0.133(2) Uani 1 1 d . U . . .

loop_
_atom_site_aniso_label
_atom_site_aniso_U_11
_atom_site_aniso_U_22
_atom_site_aniso_U_33
_atom_site_aniso_U_23
_atom_site_aniso_U_13
_atom_site_aniso_U_12
C0AA 0.0371(13) 0.0534(16) 0.0449(14) 0.0008(12) -0.0046(11) 0.0114(12)
C1AA 0.0365(12) 0.0420(14) 0.0358(12) 0.0006(10) -0.0019(10) 0.0039(11)
C2AA 0.0419(14) 0.0403(13) 0.0359(12) 0.0001(11) -0.0036(10) 0.0052(11)
C3AA 0.0364(12) 0.0358(12) 0.0352(11) -0.0006(10) 0.0014(10) 0.0026(10)
C4AA 0.0348(12) 0.0356(12) 0.0370(12) -0.0037(10) 0.0003(10) 0.0057(10)
C6 0.0380(13) 0.0424(14) 0.0383(12) -0.0003(11) 0.0002(10) 0.0027(11)
C7 0.0450(15) 0.0580(17) 0.0341(12) -0.0013(12) -0.0029(11) 0.0070(13)
C8 0.0412(14) 0.0550(16) 0.0465(14) -0.0107(13) -0.0072(12) 0.0038(13)
C9 0.0392(14) 0.0381(13) 0.0552(15) -0.0061(12) -0.0012(12) 0.0010(12)
C10 0.0389(13) 0.0360(13) 0.0431(13) -0.0005(11) 0.0002(11) 0.0036(11)
C11 0.0372(13) 0.0358(13) 0.0363(12) -0.0023(10) -0.0043(10) 0.0012(10)
C12 0.0469(15) 0.0390(14) 0.0608(16) -0.0057(13) 0.0061(13) 0.0023(12)
C13 0.0595(18) 0.0368(15) 0.082(2) -0.0055(15) 0.0072(16) -0.0032(14)
C14 0.0495(16) 0.0426(15) 0.0656(18) 0.0025(13) -0.0025(14) -0.0102(13)
C15 0.0395(14) 0.0501(15) 0.0505(15) 0.0020(12) -0.0001(12) -0.0023(12)
C16 0.0400(13) 0.0374(13) 0.0455(14) -0.0023(11) 0.0006(11) 0.0011(11)
C17 0.0364(13) 0.0387(13) 0.0393(12) 0.0048(10) 0.0034(10) 0.0028(11)
C18 0.0416(14) 0.0377(13) 0.0517(15) -0.0004(11) 0.0039(12) 0.0012(12)
C19 0.0486(16) 0.0386(14) 0.0703(18) 0.0042(13) 0.0095(14) 0.0061(13)
C20 0.0571(18) 0.0531(17) 0.0688(19) 0.0170(15) 0.0108(15) 0.0202(15)
C21 0.0564(18) 0.079(2) 0.0499(16) 0.0082(15) -0.0045(14) 0.0237(17)
C22 0.0507(16) 0.0555(17) 0.0447(14) -0.0009(13) -0.0046(12) 0.0132(14)
N1 0.0316(14) 0.0426(16) 0.0358(14) 0.000 0.000 0.0077(13)
N2 0.0388(11) 0.0379(11) 0.0345(10) -0.0004(8) 0.0003(8) 0.0039(9)
O1B 0.169(7) 0.130(5) 0.263(13) 0.056(8) 0.141(9) 0.049(5)
C2B 0.105(6) 0.108(6) 0.173(16) 0.042(7) 0.066(9) 0.017(5)
C4B 0.201(13) 0.149(8) 0.33(2) 0.124(12) 0.195(17) 0.058(9)
C5 0.160(9) 0.120(7) 0.238(13) 0.076(8) 0.151(10) 0.050(7)
C3A 0.115(7) 0.127(7) 0.140(10) -0.005(6) 0.071(7) -0.002(5)
O2A 0.056(4) 0.055(4) 0.125(6) 0.006(4) 0.000 0.000
O2B 0.071(5) 0.115(6) 0.074(5) 0.006(4) 0.000 0.000
C003 0.106(4) 0.071(3) 0.203(6) 0.027(4) -0.031(4) -0.020(3)
C004 0.148(5) 0.115(4) 0.137(5) 0.011(4) -0.004(4) 0.018(4)

loop_
_atom_type_symbol
_atom_type_description
_atom_type_scat_dispersion_real
_atom_type_scat_dispersion_imag
_atom_type_scat_source
C C 0.0181 0.0091 'International Tables Vol C Tables 4.2.6.8 and 6.1.1.4'
H H 0.0000 0.0000 'International Tables Vol C Tables 4.2.6.8 and 6.1.1.4'
N N 0.0311 0.0180 'International Tables Vol C Tables 4.2.6.8 and 6.1.1.4'
O O 0.0492 0.0322 'International Tables Vol C Tables 4.2.6.8 and 6.1.1.4'

loop_
_geom_angle_atom_site_label_1
_geom_angle_atom_site_label_2
_geom_angle_atom_site_label_3
_geom_angle
_geom_angle_site_symmetry_1
_geom_angle_site_symmetry_3
C1AA C0AA C0AA 107.40(15) . 6_556
C1AA C0AA H0AA 126.3 . .
C0AA C0AA H0AA 126.3 6_556 .
N1 C1AA C0AA 107.4(2) . .
N1 C1AA C2AA 119.7(2) . .
C0AA C1AA C2AA 132.9(2) . .
N2 C2AA C1AA 118.2(2) . .
N2 C2AA H2AA 120.9 . .
C1AA C2AA H2AA 120.9 . .
N2 C3AA C11 107.65(19) . .
N2 C3AA C4AA 113.4(2) . .
C11 C3AA C4AA 110.99(19) . .
N2 C3AA C17 104.67(18) . .
C11 C3AA C17 108.7(2) . .
C4AA C3AA C17 111.2(2) . .
C6 C4AA C10 118.1(2) . .
C6 C4AA C3AA 122.7(2) . .
C10 C4AA C3AA 119.2(2) . .
C4AA C6 C7 120.7(3) . .
C4AA C6 H6 119.7 . .
C7 C6 H6 119.7 . .
C8 C7 C6 120.6(3) . .
C8 C7 H7 119.7 . .
C6 C7 H7 119.7 . .
C7 C8 C9 119.2(2) . .
C7 C8 H8 120.4 . .
C9 C8 H8 120.4 . .
C10 C9 C8 120.4(3) . .
C10 C9 H9 119.8 . .
C8 C9 H9 119.8 . .
C9 C10 C4AA 121.0(2) . .
C9 C10 H10 119.5 . .
C4AA C10 H10 119.5 . .
C12 C11 C16 117.4(2) . .
C12 C11 C3AA 121.8(2) . .
C16 C11 C3AA 120.6(2) . .
C13 C12 C11 120.8(3) . .
C13 C12 H12 119.6 . .
C11 C12 H12 119.6 . .
C14 C13 C12 121.0(3) . .
C14 C13 H13 119.5 . .
C12 C13 H13 119.5 . .
C13 C14 C15 119.2(3) . .
C13 C14 H14 120.4 . .
C15 C14 H14 120.4 . .
C14 C15 C16 120.0(3) . .
C14 C15 H15 120.0 . .
C16 C15 H15 120.0 . .
C15 C16 C11 121.6(3) . .
C15 C16 H16 119.2 . .
C11 C16 H16 119.2 . .
C18 C17 C22 117.8(2) . .
C18 C17 C3AA 123.7(2) . .
C22 C17 C3AA 118.5(2) . .
C19 C18 C17 120.9(3) . .
C19 C18 H18 119.5 . .
C17 C18 H18 119.5 . .
C20 C19 C18 120.6(3) . .
C20 C19 H19 119.7 . .
C18 C19 H19 119.7 . .
C19 C20 C21 119.4(3) . .
C19 C20 H20 120.3 . .
C21 C20 H20 120.3 . .
C22 C21 C20 119.9(3) . .
C22 C21 H21 120.0 . .
C20 C21 H21 120.0 . .
C21 C22 C17 121.3(3) . .
C21 C22 H22 119.4 . .
C17 C22 H22 119.4 . .
C1AA N1 C1AA 110.4(3) 6_556 .
C1AA N1 H1 124.8 6_556 .
C1AA N1 H1 124.8 . .
C2AA N2 C3AA 122.0(2) . .
C5 O1B C4B 102.3(8) . .
C3A C2B C5 103.6(9) . .
C3A C2B H2BA 111.0 . .
C5 C2B H2BA 111.1 . .
C3A C2B H2BB 111.0 . .
C5 C2B H2BB 111.0 . .
H2BA C2B H2BB 109.0 . .
O1B C4B C3A 112.5(9) . .
O1B C4B H4BA 109.1 . .
C3A C4B H4BA 109.1 . .
O1B C4B H4BB 109.1 . .
C3A C4B H4BB 109.1 . .
H4BA C4B H4BB 107.8 . .
O1B C5 C2B 116.4(8) . .
O1B C5 H5A 108.2 . .
C2B C5 H5A 108.2 . .
O1B C5 H5B 108.2 . .
C2B C5 H5B 108.2 . .
H5A C5 H5B 107.4 . .
C2B C3A C4B 104.2(9) . .
C2B C3A H3AA 110.9 . .
C4B C3A H3AA 110.9 . .
C2B C3A H3AB 110.9 . .
C4B C3A H3AB 110.9 . .
H3AA C3A H3AB 108.9 . .
C003 O2A C003 122.8(8) . 3_566
C004 O2B C004 117.8(9) 3_566 .
C004 C003 O2A 118.7(7) . .
C003 C004 O2B 120.5(7) . .

loop_
_geom_bond_atom_site_label_1
_geom_bond_atom_site_label_2
_geom_bond_distance
_geom_bond_site_symmetry_2
C0AA C1AA 1.378(4) .
C0AA C0AA 1.411(5) 6_556
C0AA H0AA 0.9300 .
C1AA N1 1.361(3) .
C1AA C2AA 1.453(3) .
C2AA N2 1.274(3) .
C2AA H2AA 0.9300 .
C3AA N2 1.482(3) .
C3AA C11 1.540(4) .
C3AA C4AA 1.540(3) .
C3AA C17 1.546(3) .
C4AA C6 1.393(3) .
C4AA C10 1.396(4) .
C6 C7 1.395(4) .
C6 H6 0.9300 .
C7 C8 1.374(4) .
C7 H7 0.9300 .
C8 C9 1.392(4) .
C8 H8 0.9300 .
C9 C10 1.382(4) .
C9 H9 0.9300 .
C10 H10 0.9300 .
C11 C12 1.388(4) .
C11 C16 1.391(4) .
C12 C13 1.384(4) .
C12 H12 0.9300 .
C13 C14 1.370(4) .
C13 H13 0.9300 .
C14 C15 1.377(4) .
C14 H14 0.9300 .
C15 C16 1.382(4) .
C15 H15 0.9300 .
C16 H16 0.9300 .
C17 C18 1.391(4) .
C17 C22 1.395(4) .
C18 C19 1.383(4) .
C18 H18 0.9300 .
C19 C20 1.372(5) .
C19 H19 0.9300 .
C20 C21 1.392(5) .
C20 H20 0.9300 .
C21 C22 1.379(4) .
C21 H21 0.9300 .
C22 H22 0.9300 .
N1 C1AA 1.361(3) 6_556
N1 H1 0.8600 .
O1B C5 1.307(11) .
O1B C4B 1.344(11) .
C2B C3A 1.380(11) .
C2B C5 1.391(11) .
C2B H2BA 0.9700 .
C2B H2BB 0.9700 .
C4B C3A 1.438(12) .
C4B H4BA 0.9700 .
C4B H4BB 0.9700 .
C5 H5A 0.9700 .
C5 H5B 0.9700 .
C3A H3AA 0.9700 .
C3A H3AB 0.9700 .
O2A C003 1.244(6) .
O2A C003 1.244(6) 3_566
O2B C004 1.283(8) 3_566
O2B C004 1.283(8) .
C003 C004 1.187(8) .
